data_4305216
loop_
_publ_author_name
'Jie-Sheng Huang'
'Jin Xie'
'Steven C. F. Kui'
'Guo-Su Fang'
'Nianyong Zhu'
'Chi-Ming Che'

_publ_section_title
;
Self-Assembly of a Cyclic Metalladecapyridine from the Reaction of
2,6-Bis(bis(2-pyridyl)methoxymethane)pyridine with Silver(I)
;
_journal_name_full 'Inorganic Chemistry'
_journal_page_first 5727
_journal_page_last 5735
_journal_paper_doi 10.1021/ic8000043
_journal_volume 47
_journal_year 2008
_chemical_compound_source 'synthesis as described'
_chemical_formula_moiety 'C40 H40 Ag1 S1'
_chemical_formula_sum 'C74 H72 Ag2 N10 O12 S2'
_chemical_formula_weight 1573.28
_chemical_name_systematic
;
 ?
;
_space_group_IT_number 2
_symmetry_cell_setting triclinic
_symmetry_Int_Tables_number 2
_symmetry_space_group_name_Hall '-P 1'
_symmetry_space_group_name_H-M 'P -1'
_atom_sites_solution_hydrogens geom
_atom_sites_solution_primary direct
_atom_sites_solution_secondary difmap
_audit_conform_dict_location ftp://ftp.iucr.org/pub/cif_core.dic
_audit_conform_dict_name cif_core.dic
_audit_conform_dict_version 2.3
_audit_creation_date 2007-02-08T10:59:09-00:00
_audit_creation_method 'WinGX routine CIF_UPDATE'
_cell_angle_alpha 118.08(3)
_cell_angle_beta 98.90(3)
_cell_angle_gamma 91.28(3)
_cell_formula_units_Z 1
_cell_length_a 11.922(2)
_cell_length_b 12.941(3)
_cell_length_c 12.986(3)
_cell_measurement_reflns_used 0
_cell_measurement_temperature 253(2)
_cell_measurement_theta_max 0
_cell_measurement_theta_min 0
_cell_measurement_wavelength 0.71073
_cell_volume 1736.0(8)
_computing_molecular_graphics 'Ortep-3 for Windows (Farrugia, 1997)'
_computing_publication_material 'WinGX publication routines (Farrugia, 1999)'
_computing_structure_refinement 'SHELXL-97 (Sheldrick, 1997)'
_computing_structure_solution 'SHELXS-97 (Sheldrick, 1997)'
_diffrn_ambient_temperature 253(2)
_diffrn_measured_fraction_theta_full 0.884
_diffrn_measured_fraction_theta_max 0.884
_diffrn_radiation_monochromator graphite
_diffrn_radiation_probe x-ray
_diffrn_radiation_type MoK\a
_diffrn_radiation_wavelength 0.71073
_diffrn_reflns_av_R_equivalents 0.0244
_diffrn_reflns_av_unetI/netI 0.0766
_diffrn_reflns_limit_h_max 13
_diffrn_reflns_limit_h_min -13
_diffrn_reflns_limit_k_max 15
_diffrn_reflns_limit_k_min -15
_diffrn_reflns_limit_l_max 14
_diffrn_reflns_limit_l_min -14
_diffrn_reflns_number 9095
_diffrn_reflns_theta_full 25.35
_diffrn_reflns_theta_max 25.35
_diffrn_reflns_theta_min 1.74
_exptl_absorpt_coefficient_mu 0.695
_exptl_absorpt_correction_type none
_exptl_crystal_colour white
_exptl_crystal_density_diffrn 1.505
_exptl_crystal_density_method 'not measured'
_exptl_crystal_description prism
_exptl_crystal_F_000 808
_exptl_crystal_size_max 0.6
_exptl_crystal_size_mid 0.35
_exptl_crystal_size_min 0.2
_refine_diff_density_max 0.408
_refine_diff_density_min -0.398
_refine_diff_density_rms 0.079
_refine_ls_extinction_method none
_refine_ls_goodness_of_fit_ref 0.981
_refine_ls_hydrogen_treatment mixed
_refine_ls_matrix_type full
_refine_ls_number_parameters 451
_refine_ls_number_reflns 5636
_refine_ls_number_restraints 0
_refine_ls_restrained_S_all 0.981
_refine_ls_R_factor_all 0.0405
_refine_ls_R_factor_gt 0.0318
_refine_ls_shift/su_max 0.001
_refine_ls_shift/su_mean 0
_refine_ls_structure_factor_coef Fsqd
_refine_ls_weighting_details 'calc w=1/[\s^2^(Fo^2^)+(0.0083P)^2^+0.0000P] where P=(Fo^2^+2Fc^2^)/3'
_refine_ls_weighting_scheme calc
_refine_ls_wR_factor_gt 0.0831
_refine_ls_wR_factor_ref 0.0851
_reflns_number_gt 4479
_reflns_number_total 5636
_reflns_threshold_expression >2sigma(I)
_cod_data_source_file ic8000043-file002.cif
_cod_data_source_block Complex1_2MeOH
_cod_original_cell_volume 1736.0(6)
_cod_database_code 4305216

loop_
_symmetry_equiv_pos_as_xyz
'x, y, z'
'-x, -y, -z'

loop_
_atom_site_label
_atom_site_type_symbol
_atom_site_fract_x
_atom_site_fract_y
_atom_site_fract_z
_atom_site_U_iso_or_equiv
_atom_site_adp_type
_atom_site_occupancy
_atom_site_symmetry_multiplicity
_atom_site_calc_flag
_atom_site_refinement_flags
_atom_site_disorder_assembly
_atom_site_disorder_group
Ag1 Ag 0.548766(19) 0.34470(2) -0.093471(19) 0.03834(10) Uani 1 1 d . . .
O1 O 0.89639(16) 0.42204(17) 0.17604(16) 0.0336(4) Uani 1 1 d . . .
O2 O 0.77810(17) 0.81955(17) 0.40500(18) 0.0385(5) Uani 1 1 d . . .
N1 N 0.7402(2) 0.2711(2) -0.1262(2) 0.0393(6) Uani 1 1 d . . .
N2 N 0.5943(2) 0.3394(2) 0.0773(2) 0.0315(5) Uani 1 1 d . . .
N3 N 0.73062(19) 0.58547(19) 0.18025(19) 0.0270(5) Uani 1 1 d . . .
N4 N 0.5506(2) 0.8610(2) 0.2118(2) 0.0400(6) Uani 1 1 d . . .
N5 N 0.5046(2) 0.6467(2) 0.26190(19) 0.0305(5) Uani 1 1 d . . .
C1 C 0.7493(3) 0.1762(3) -0.2287(3) 0.0538(9) Uani 1 1 d . . .
H1 H 0.7008 0.1636 -0.2978 0.065 Uiso 1 1 calc R . .
C2 C 0.8260(4) 0.0970(4) -0.2368(3) 0.0701(12) Uani 1 1 d . . .
H2 H 0.8302 0.0326 -0.3096 0.084 Uiso 1 1 calc R . .
C3 C 0.8956(4) 0.1152(4) -0.1358(4) 0.0847(15) Uani 1 1 d . . .
H3 H 0.9482 0.0625 -0.1383 0.102 Uiso 1 1 calc R . .
C4 C 0.8885(3) 0.2127(3) -0.0286(3) 0.0577(10) Uani 1 1 d . . .
H4 H 0.9362 0.2263 0.0414 0.069 Uiso 1 1 calc R . .
C5 C 0.8095(2) 0.2888(2) -0.0277(2) 0.0311(6) Uani 1 1 d . . .
C6 C 0.7945(2) 0.3945(2) 0.0894(2) 0.0280(6) Uani 1 1 d . . .
C7 C 0.7011(2) 0.3588(2) 0.1386(2) 0.0266(6) Uani 1 1 d . . .
C8 C 0.7256(3) 0.3435(3) 0.2374(3) 0.0381(7) Uani 1 1 d . . .
H8 H 0.8005 0.357 0.2778 0.046 Uiso 1 1 calc R . .
C9 C 0.6384(3) 0.3080(3) 0.2760(3) 0.0475(8) Uani 1 1 d . . .
H9 H 0.6536 0.2977 0.3429 0.057 Uiso 1 1 calc R . .
C10 C 0.5271(3) 0.2876(3) 0.2133(3) 0.0441(8) Uani 1 1 d . . .
H10 H 0.4666 0.2636 0.2373 0.053 Uiso 1 1 calc R . .
C11 C 0.5088(3) 0.3040(3) 0.1150(3) 0.0390(7) Uani 1 1 d . . .
H11 H 0.4347 0.2901 0.0727 0.047 Uiso 1 1 calc R . .
C12 C 0.7681(2) 0.5074(2) 0.0839(2) 0.0264(6) Uani 1 1 d . . .
C13 C 0.7924(2) 0.5339(3) -0.0027(3) 0.0343(7) Uani 1 1 d . . .
H13 H 0.8161 0.4772 -0.07 0.041 Uiso 1 1 calc R . .
C14 C 0.7806(3) 0.6456(3) 0.0130(3) 0.0382(7) Uani 1 1 d . . .
H14 H 0.7983 0.6661 -0.0428 0.046 Uiso 1 1 calc R . .
C15 C 0.7423(2) 0.7270(3) 0.1121(3) 0.0361(7) Uani 1 1 d . . .
H15 H 0.734 0.8031 0.1244 0.043 Uiso 1 1 calc R . .
C16 C 0.7163(2) 0.6932(2) 0.1930(2) 0.0279(6) Uani 1 1 d . . .
C17 C 0.6806(2) 0.7756(2) 0.3107(2) 0.0288(6) Uani 1 1 d . . .
C18 C 0.6193(2) 0.8796(2) 0.3119(3) 0.0317(6) Uani 1 1 d . . .
C19 C 0.6290(3) 0.9855(3) 0.4171(3) 0.0434(8) Uani 1 1 d . . .
H19 H 0.6776 0.9964 0.4855 0.052 Uiso 1 1 calc R . .
C20 C 0.5657(3) 1.0739(3) 0.4187(3) 0.0516(9) Uani 1 1 d . . .
H20 H 0.571 1.1452 0.4882 0.062 Uiso 1 1 calc R . .
C21 C 0.4943(3) 1.0553(3) 0.3158(3) 0.0513(9) Uani 1 1 d . . .
H21 H 0.4505 1.1133 0.3142 0.062 Uiso 1 1 calc R . .
C22 C 0.4900(3) 0.9492(3) 0.2164(3) 0.0480(8) Uani 1 1 d . . .
H22 H 0.4419 0.9369 0.1471 0.058 Uiso 1 1 calc R . .
C23 C 0.6002(2) 0.7052(2) 0.3417(2) 0.0266(6) Uani 1 1 d . . .
C24 C 0.6249(3) 0.7039(2) 0.4488(2) 0.0335(7) Uani 1 1 d . . .
H24 H 0.6909 0.7459 0.5036 0.04 Uiso 1 1 calc R . .
C25 C 0.5489(3) 0.6384(3) 0.4729(3) 0.0393(7) Uani 1 1 d . . .
H25 H 0.5642 0.6348 0.5435 0.047 Uiso 1 1 calc R . .
C26 C 0.4508(3) 0.5791(3) 0.3910(3) 0.0396(7) Uani 1 1 d . . .
H26 H 0.3985 0.5354 0.4055 0.048 Uiso 1 1 calc R . .
C27 C 0.4322(3) 0.5858(3) 0.2879(3) 0.0361(7) Uani 1 1 d . . .
H27 H 0.3657 0.5459 0.2328 0.043 Uiso 1 1 calc R . .
S1 S 1.19138(7) 0.26455(7) 0.24399(7) 0.03990(19) Uani 1 1 d . . .
O3 O 1.13135(19) 0.2039(2) 0.12126(19) 0.0546(6) Uani 1 1 d . . .
O4 O 1.27763(19) 0.1988(2) 0.26880(19) 0.0542(6) Uani 1 1 d . . .
O5 O 1.2340(2) 0.3850(2) 0.2822(2) 0.0656(7) Uani 1 1 d . . .
C28 C 1.0870(2) 0.2718(3) 0.3307(3) 0.0349(7) Uani 1 1 d . . .
C29 C 0.9940(3) 0.1879(3) 0.2842(3) 0.0415(7) Uani 1 1 d . . .
H29 H 0.9836 0.1285 0.2056 0.05 Uiso 1 1 calc R . .
C30 C 0.9159(3) 0.1917(3) 0.3543(3) 0.0476(8) Uani 1 1 d . . .
H30 H 0.8536 0.1344 0.3222 0.057 Uiso 1 1 calc R . .
C31 C 0.9289(3) 0.2785(3) 0.4704(3) 0.0482(8) Uani 1 1 d . . .
C32 C 1.0219(3) 0.3619(3) 0.5152(3) 0.0601(10) Uani 1 1 d . . .
H32 H 1.032 0.4217 0.5935 0.072 Uiso 1 1 calc R . .
C33 C 1.1011(3) 0.3590(3) 0.4460(3) 0.0518(9) Uani 1 1 d . . .
H33 H 1.1635 0.4162 0.4781 0.062 Uiso 1 1 calc R . .
C34 C 0.8427(4) 0.2830(4) 0.5469(4) 0.0807(13) Uani 1 1 d . . .
H34A H 0.7847 0.2174 0.5017 0.121 Uiso 1 1 calc R . .
H34B H 0.8083 0.3552 0.5716 0.121 Uiso 1 1 calc R . .
H34C H 0.8808 0.2791 0.6156 0.121 Uiso 1 1 calc R . .
C35 C 1.2994(5) -0.0080(4) -0.0357(5) 0.0964(16) Uani 1 1 d . . .
C38 C 0.9921(3) 0.4731(3) 0.1565(3) 0.0462(8) Uani 1 1 d . . .
H38A H 1.0566 0.4887 0.2181 0.069 Uiso 1 1 calc R . .
H38B H 0.9746 0.5456 0.1575 0.069 Uiso 1 1 calc R . .
H38C H 1.01 0.4196 0.0808 0.069 Uiso 1 1 calc R . .
C48 C 0.8732(3) 0.8721(3) 0.3891(4) 0.0622(10) Uani 1 1 d . . .
H48A H 0.933 0.8979 0.4575 0.093 Uiso 1 1 calc R . .
H48B H 0.8522 0.9385 0.3792 0.093 Uiso 1 1 calc R . .
H48C H 0.8997 0.8158 0.3198 0.093 Uiso 1 1 calc R . .
O6 O 1.2110(3) 0.0427(3) -0.0720(3) 0.0960(11) Uani 1 1 d . . .

loop_
_atom_site_aniso_label
_atom_site_aniso_U_11
_atom_site_aniso_U_22
_atom_site_aniso_U_33
_atom_site_aniso_U_23
_atom_site_aniso_U_13
_atom_site_aniso_U_12
Ag1 0.03399(15) 0.05119(17) 0.03405(14) 0.02575(12) 0.00014(10) 0.00338(11)
O1 0.0225(11) 0.0467(12) 0.0351(10) 0.0233(10) 0.0024(8) 0.0066(9)
O2 0.0268(12) 0.0404(12) 0.0436(12) 0.0201(10) -0.0050(9) -0.0021(9)
N1 0.0346(15) 0.0471(16) 0.0331(13) 0.0152(12) 0.0109(11) 0.0116(12)
N2 0.0300(14) 0.0374(14) 0.0322(12) 0.0204(11) 0.0071(10) 0.0044(11)
N3 0.0258(13) 0.0286(13) 0.0302(12) 0.0163(11) 0.0073(10) 0.0064(10)
N4 0.0405(16) 0.0384(15) 0.0447(14) 0.0239(13) 0.0036(12) 0.0107(12)
N5 0.0280(14) 0.0368(14) 0.0299(12) 0.0187(11) 0.0047(10) 0.0049(11)
C1 0.054(2) 0.063(2) 0.0299(16) 0.0101(17) 0.0101(16) 0.0105(19)
C2 0.078(3) 0.061(3) 0.044(2) 0.0012(19) 0.017(2) 0.024(2)
C3 0.094(4) 0.067(3) 0.070(3) 0.013(2) 0.016(3) 0.053(3)
C4 0.062(3) 0.053(2) 0.048(2) 0.0166(18) 0.0059(18) 0.029(2)
C5 0.0272(16) 0.0336(16) 0.0318(15) 0.0142(13) 0.0084(12) 0.0059(13)
C6 0.0234(15) 0.0355(16) 0.0286(14) 0.0181(13) 0.0051(11) 0.0071(12)
C7 0.0244(15) 0.0282(15) 0.0300(14) 0.0152(13) 0.0082(12) 0.0081(12)
C8 0.0336(18) 0.0476(19) 0.0383(16) 0.0252(15) 0.0049(13) 0.0076(14)
C9 0.051(2) 0.063(2) 0.0452(18) 0.0388(18) 0.0123(16) 0.0079(18)
C10 0.048(2) 0.050(2) 0.0498(19) 0.0327(17) 0.0231(16) 0.0070(16)
C11 0.0290(17) 0.0488(19) 0.0455(18) 0.0268(16) 0.0099(14) 0.0054(14)
C12 0.0201(15) 0.0333(16) 0.0286(14) 0.0166(13) 0.0061(11) 0.0045(12)
C13 0.0298(17) 0.0435(18) 0.0366(15) 0.0227(14) 0.0132(13) 0.0092(14)
C14 0.0334(18) 0.054(2) 0.0480(18) 0.0372(16) 0.0190(14) 0.0115(15)
C15 0.0311(17) 0.0384(17) 0.0527(18) 0.0310(15) 0.0138(14) 0.0096(14)
C16 0.0218(15) 0.0320(16) 0.0340(15) 0.0189(13) 0.0057(12) 0.0072(12)
C17 0.0248(15) 0.0298(16) 0.0310(14) 0.0155(13) 0.0002(12) 0.0035(12)
C18 0.0270(16) 0.0317(16) 0.0421(16) 0.0218(14) 0.0080(13) 0.0053(13)
C19 0.045(2) 0.0356(18) 0.0419(17) 0.0142(16) 0.0026(15) 0.0084(15)
C20 0.060(2) 0.0333(18) 0.059(2) 0.0175(17) 0.0172(19) 0.0143(17)
C21 0.052(2) 0.040(2) 0.075(2) 0.035(2) 0.0202(19) 0.0173(17)
C22 0.046(2) 0.049(2) 0.059(2) 0.0360(19) 0.0026(17) 0.0131(17)
C23 0.0267(16) 0.0260(15) 0.0298(14) 0.0146(12) 0.0077(12) 0.0097(12)
C24 0.0379(18) 0.0326(16) 0.0275(14) 0.0135(13) 0.0023(13) 0.0058(13)
C25 0.054(2) 0.0401(18) 0.0309(15) 0.0207(15) 0.0138(15) 0.0143(16)
C26 0.048(2) 0.0389(18) 0.0417(17) 0.0239(15) 0.0183(15) 0.0058(15)
C27 0.0305(17) 0.0377(17) 0.0393(16) 0.0185(14) 0.0051(13) -0.0009(13)
S1 0.0312(4) 0.0544(5) 0.0420(4) 0.0299(4) 0.0056(3) 0.0062(4)
O3 0.0410(14) 0.0874(18) 0.0404(12) 0.0360(13) 0.0033(10) 0.0055(12)
O4 0.0395(14) 0.0875(18) 0.0500(13) 0.0426(14) 0.0126(11) 0.0278(13)
O5 0.0609(18) 0.0594(16) 0.0835(19) 0.0375(15) 0.0236(15) -0.0074(13)
C28 0.0297(17) 0.0380(17) 0.0412(17) 0.0227(15) 0.0047(13) 0.0057(14)
C29 0.0386(19) 0.0372(18) 0.0428(18) 0.0151(15) 0.0056(15) 0.0043(15)
C30 0.036(2) 0.052(2) 0.058(2) 0.0304(18) 0.0069(16) -0.0028(16)
C31 0.038(2) 0.062(2) 0.050(2) 0.0298(19) 0.0128(16) 0.0068(17)
C32 0.057(3) 0.067(2) 0.0412(19) 0.0117(18) 0.0146(18) -0.003(2)
C33 0.042(2) 0.054(2) 0.048(2) 0.0157(18) 0.0069(16) -0.0081(17)
C34 0.061(3) 0.114(4) 0.065(3) 0.038(3) 0.023(2) -0.007(3)
C35 0.110(5) 0.075(3) 0.113(4) 0.048(3) 0.030(3) 0.033(3)
C38 0.0253(17) 0.063(2) 0.054(2) 0.0320(18) 0.0031(14) 0.0018(15)
C48 0.036(2) 0.070(3) 0.075(3) 0.034(2) 0.0012(18) -0.0060(18)
O6 0.149(3) 0.073(2) 0.0655(19) 0.0312(17) 0.022(2) 0.024(2)

loop_
_atom_type_symbol
_atom_type_description
_atom_type_scat_dispersion_real
_atom_type_scat_dispersion_imag
_atom_type_scat_source
Ag Ag -0.8971 1.1015 'International Tables Vol C Tables 4.2.6.8 and 6.1.1.4'
O O 0.0106 0.006 'International Tables Vol C Tables 4.2.6.8 and 6.1.1.4'
N N 0.0061 0.0033 'International Tables Vol C Tables 4.2.6.8 and 6.1.1.4'
C C 0.0033 0.0016 'International Tables Vol C Tables 4.2.6.8 and 6.1.1.4'
S S 0.1246 0.1234 'International Tables Vol C Tables 4.2.6.8 and 6.1.1.4'
H H 0 0 'International Tables Vol C Tables 4.2.6.8 and 6.1.1.4'

loop_
_geom_angle_atom_site_label_1
_geom_angle_atom_site_label_2
_geom_angle_atom_site_label_3
_geom_angle
_geom_angle_site_symmetry_1
_geom_angle_site_symmetry_3
_geom_angle_publ_flag
N2 Ag1 N5 177.28(8) . 2_665 ?
N2 Ag1 N4 95.88(9) . 2_665 ?
N5 Ag1 N4 84.13(9) 2_665 2_665 ?
N2 Ag1 N1 83.77(8) . . ?
N5 Ag1 N1 98.95(8) 2_665 . ?
N4 Ag1 N1 91.45(9) 2_665 . ?
C38 O1 C6 114.7(2) . . ?
C48 O2 C17 116.9(2) . . ?
C5 N1 C1 118.1(3) . . ?
C5 N1 Ag1 113.91(17) . . ?
C1 N1 Ag1 119.9(2) . . ?
C7 N2 C11 118.3(2) . . ?
C7 N2 Ag1 124.50(18) . . ?
C11 N2 Ag1 116.97(19) . . ?
C12 N3 C16 118.4(2) . . ?
C18 N4 C22 117.2(3) . . ?
C18 N4 Ag1 113.19(17) . 2_665 ?
C22 N4 Ag1 117.3(2) . 2_665 ?
C27 N5 C23 118.3(2) . . ?
C27 N5 Ag1 117.32(19) . 2_665 ?
C23 N5 Ag1 124.22(17) . 2_665 ?
N1 C1 C2 123.6(3) . . ?
C3 C2 C1 117.9(3) . . ?
C2 C3 C4 119.9(3) . . ?
C5 C4 C3 118.7(3) . . ?
N1 C5 C4 121.8(3) . . ?
N1 C5 C6 117.5(2) . . ?
C4 C5 C6 120.6(3) . . ?
O1 C6 C7 105.00(19) . . ?
O1 C6 C12 107.9(2) . . ?
C7 C6 C12 109.2(2) . . ?
O1 C6 C5 108.9(2) . . ?
C7 C6 C5 109.2(2) . . ?
C12 C6 C5 116.1(2) . . ?
N2 C7 C8 122.1(3) . . ?
N2 C7 C6 115.9(2) . . ?
C8 C7 C6 121.9(2) . . ?
C7 C8 C9 119.5(3) . . ?
C8 C9 C10 119.0(3) . . ?
C11 C10 C9 118.4(3) . . ?
N2 C11 C10 122.7(3) . . ?
N3 C12 C13 122.4(2) . . ?
N3 C12 C6 112.3(2) . . ?
C13 C12 C6 124.9(2) . . ?
C14 C13 C12 118.7(3) . . ?
C13 C14 C15 119.4(3) . . ?
C14 C15 C16 118.6(3) . . ?
N3 C16 C15 122.4(2) . . ?
N3 C16 C17 112.8(2) . . ?
C15 C16 C17 124.6(2) . . ?
O2 C17 C23 105.3(2) . . ?
O2 C17 C16 109.8(2) . . ?
C23 C17 C16 109.3(2) . . ?
O2 C17 C18 109.5(2) . . ?
C23 C17 C18 107.5(2) . . ?
C16 C17 C18 115.0(2) . . ?
N4 C18 C19 122.0(3) . . ?
N4 C18 C17 117.6(2) . . ?
C19 C18 C17 120.1(3) . . ?
C20 C19 C18 119.3(3) . . ?
C19 C20 C21 119.1(3) . . ?
C22 C21 C20 118.0(3) . . ?
N4 C22 C21 124.4(3) . . ?
N5 C23 C24 121.9(3) . . ?
N5 C23 C17 117.3(2) . . ?
C24 C23 C17 120.8(3) . . ?
C23 C24 C25 118.6(3) . . ?
C26 C25 C24 119.3(3) . . ?
C27 C26 C25 118.4(3) . . ?
N5 C27 C26 123.5(3) . . ?
O4 S1 O5 112.92(17) . . ?
O4 S1 O3 112.64(14) . . ?
O5 S1 O3 112.69(16) . . ?
O4 S1 C28 105.91(13) . . ?
O5 S1 C28 106.39(15) . . ?
O3 S1 C28 105.55(14) . . ?
C33 C28 C29 119.4(3) . . ?
C33 C28 S1 119.8(2) . . ?
C29 C28 S1 120.7(2) . . ?
C28 C29 C30 120.1(3) . . ?
C31 C30 C29 121.2(3) . . ?
C30 C31 C32 117.9(3) . . ?
C30 C31 C34 121.1(3) . . ?
C32 C31 C34 121.0(3) . . ?
C31 C32 C33 121.5(3) . . ?
C28 C33 C32 119.8(3) . . ?

loop_
_geom_bond_atom_site_label_1
_geom_bond_atom_site_label_2
_geom_bond_distance
_geom_bond_site_symmetry_2
_geom_bond_publ_flag
Ag1 N2 2.234(2) . ?
Ag1 N5 2.236(2) 2_665 ?
Ag1 N4 2.509(3) 2_665 ?
Ag1 N1 2.512(2) . ?
O1 C38 1.420(3) . ?
O1 C6 1.431(3) . ?
O2 C48 1.400(4) . ?
O2 C17 1.431(3) . ?
N1 C5 1.326(4) . ?
N1 C1 1.343(4) . ?
N2 C7 1.342(3) . ?
N2 C11 1.354(4) . ?
N3 C12 1.338(3) . ?
N3 C16 1.343(3) . ?
N4 C18 1.335(4) . ?
N4 C22 1.347(4) . ?
N4 Ag1 2.509(3) 2_665 ?
N5 C27 1.338(4) . ?
N5 C23 1.343(4) . ?
N5 Ag1 2.236(2) 2_665 ?
C1 C2 1.366(5) . ?
C2 C3 1.352(5) . ?
C3 C4 1.388(5) . ?
C4 C5 1.376(4) . ?
C5 C6 1.534(4) . ?
C6 C7 1.529(4) . ?
C6 C12 1.534(4) . ?
C7 C8 1.378(4) . ?
C8 C9 1.379(4) . ?
C9 C10 1.393(5) . ?
C10 C11 1.375(4) . ?
C12 C13 1.386(4) . ?
C13 C14 1.376(4) . ?
C14 C15 1.379(4) . ?
C15 C16 1.385(4) . ?
C16 C17 1.530(4) . ?
C17 C23 1.529(4) . ?
C17 C18 1.541(4) . ?
C18 C19 1.392(4) . ?
C19 C20 1.379(4) . ?
C20 C21 1.380(5) . ?
C21 C22 1.365(5) . ?
C23 C24 1.384(4) . ?
C24 C25 1.393(4) . ?
C25 C26 1.376(4) . ?
C26 C27 1.367(4) . ?
S1 O4 1.442(2) . ?
S1 O5 1.447(3) . ?
S1 O3 1.454(2) . ?
S1 C28 1.778(3) . ?
C28 C33 1.366(4) . ?
C28 C29 1.377(4) . ?
C29 C30 1.386(4) . ?
C30 C31 1.373(5) . ?
C31 C32 1.374(5) . ?
C31 C34 1.519(5) . ?
C32 C33 1.390(5) . ?
C35 O6 1.390(6) . ?
